data_7000447
loop_
_publ_author_name
'Knorr, Michael'
'Guyon, Fabrice'
'Khatyr, Abderrahim'
'D\"aschlein, Christian'
'Strohmann, Carsten'
'Aly, Shawkat M.'
'Abd-El-Aziz, Alaa S.'
'Fortin, Daniel'
'Harvey, Pierre D.'

_publ_section_title
;
 Rigidity effect of the dithioether spacer on the size of the
 luminescent cluster (Cu2I2)n (n = 2, 3) in their coordination polymers
;
_journal_issue 6
_journal_name_full 'Dalton Transactions'
_journal_page_first 948
_journal_page_last 955
_journal_paper_doi 10.1039/b816987j
_journal_year 2009
_chemical_formula_sum 'C8 H7 Cu I S'
_chemical_formula_weight 325.64
_chemical_name_systematic
;
?
;
_space_group_IT_number 148
_symmetry_cell_setting hexagonal
_symmetry_space_group_name_Hall '-R 3'
_symmetry_space_group_name_H-M 'R -3 :H'
_atom_sites_solution_hydrogens geom
_atom_sites_solution_primary direct
_atom_sites_solution_secondary difmap
_audit_creation_date 2008-06-10T16:13:27-00:00
_audit_creation_method 'WinGX routine CIF_UPDATE'
_cell_angle_alpha 90
_cell_angle_beta 90
_cell_angle_gamma 120
_cell_formula_units_Z 18
_cell_length_a 25.904(3)
_cell_length_b 25.904(3)
_cell_length_c 7.2277(15)
_cell_measurement_temperature 173(2)
_cell_volume 4200.1(11)
_computing_cell_refinement 'SAINTPLUS 6.02 (Bruker AXS, 1999)'
_computing_data_collection 'SMART 5.622 (Bruker AXS, 2001)'
_computing_data_reduction 'SAINTPLUS 6.02 (Bruker AXS, 1999)'
_computing_molecular_graphics 'Ortep-3 V1.073 (Farrugia, 2001)'
_computing_publication_material 'SHELXL-97 (Sheldrick, 1997)'
_computing_structure_refinement 'SHELXL-97 (Sheldrick, 1997)'
_computing_structure_solution 'SHELXS-90 (Sheldrick, 1990)'
_diffrn_ambient_temperature 173(2)
_diffrn_measured_fraction_theta_full 0.984
_diffrn_measured_fraction_theta_max 0.984
_diffrn_measurement_device_type 'Bruker APEX-CCD'
_diffrn_measurement_method omega-scans
_diffrn_radiation_monochromator graphite
_diffrn_radiation_type MoK\a
_diffrn_radiation_wavelength 0.71073
_diffrn_reflns_av_R_equivalents 0.0464
_diffrn_reflns_av_unetI/netI 0.0328
_diffrn_reflns_limit_h_max 33
_diffrn_reflns_limit_h_min -33
_diffrn_reflns_limit_k_max 30
_diffrn_reflns_limit_k_min -32
_diffrn_reflns_limit_l_max 9
_diffrn_reflns_limit_l_min -9
_diffrn_reflns_number 9334
_diffrn_reflns_theta_full 26.99
_diffrn_reflns_theta_max 26.99
_diffrn_reflns_theta_min 2.72
_exptl_absorpt_coefficient_mu 5.802
_exptl_absorpt_correction_T_max 0.5680
_exptl_absorpt_correction_T_min 0.2521
_exptl_absorpt_correction_type numerical
_exptl_absorpt_process_details 'Sadabs 2.01 (Bruker AXS, 1999)'
_exptl_crystal_density_diffrn 2.317
_exptl_crystal_density_method 'not measured'
_exptl_crystal_F_000 2754
_exptl_crystal_size_max 0.3
_exptl_crystal_size_mid 0.2
_exptl_crystal_size_min 0.1
_refine_diff_density_max 0.484
_refine_diff_density_min -0.634
_refine_diff_density_rms 0.112
_refine_ls_extinction_method none
_refine_ls_goodness_of_fit_ref 1.081
_refine_ls_hydrogen_treatment riding
_refine_ls_matrix_type full
_refine_ls_number_parameters 100
_refine_ls_number_reflns 2011
_refine_ls_number_restraints 0
_refine_ls_restrained_S_all 1.081
_refine_ls_R_factor_all 0.026
_refine_ls_R_factor_gt 0.0229
_refine_ls_shift/su_max 0.001
_refine_ls_shift/su_mean 0
_refine_ls_structure_factor_coef Fsqd
_refine_ls_weighting_details 'calc w=1/[\s^2^(Fo^2^)+(0.0181P)^2^+0.0000P] where P=(Fo^2^+2Fc^2^)/3'
_refine_ls_weighting_scheme calc
_refine_ls_wR_factor_gt 0.0499
_refine_ls_wR_factor_ref 0.0515
_reflns_number_gt 1847
_reflns_number_total 2011
_reflns_threshold_expression >2sigma(I)
_cod_data_source_file B816987j.txt
_cod_data_source_block a
_cod_original_cell_volume 4200.2(11)
_cod_original_sg_symbol_H-M R-3
_cod_database_code 7000447

loop_
_symmetry_equiv_pos_as_xyz
'x, y, z'
'-y, x-y, z'
'-x+y, -x, z'
'x+2/3, y+1/3, z+1/3'
'-y+2/3, x-y+1/3, z+1/3'
'-x+y+2/3, -x+1/3, z+1/3'
'x+1/3, y+2/3, z+2/3'
'-y+1/3, x-y+2/3, z+2/3'
'-x+y+1/3, -x+2/3, z+2/3'
'-x, -y, -z'
'y, -x+y, -z'
'x-y, x, -z'
'-x+2/3, -y+1/3, -z+1/3'
'y+2/3, -x+y+1/3, -z+1/3'
'x-y+2/3, x+1/3, -z+1/3'
'-x+1/3, -y+2/3, -z+2/3'
'y+1/3, -x+y+2/3, -z+2/3'
'x-y+1/3, x+2/3, -z+2/3'

loop_
_atom_site_label
_atom_site_type_symbol
_atom_site_fract_x
_atom_site_fract_y
_atom_site_fract_z
_atom_site_U_iso_or_equiv
_atom_site_adp_type
_atom_site_occupancy
_atom_site_symmetry_multiplicity
_atom_site_calc_flag
_atom_site_refinement_flags
_atom_site_disorder_assembly
_atom_site_disorder_group
C1 C 0.54281(14) 0.08792(13) -0.0809(5) 0.0338(8) Uani 1 1 d . . .
H1A H 0.5128 0.1005 -0.0978 0.041 Uiso 1 1 calc R . .
H1B H 0.5624 0.0918 -0.2018 0.041 Uiso 1 1 calc R . .
C2 C 0.51234(13) 0.02518(13) -0.0244(5) 0.0291(7) Uani 1 1 d . . .
C3 C 0.65453(12) 0.11723(12) 0.0755(4) 0.0222(6) Uani 1 1 d . . .
C4 C 0.69591(14) 0.13940(14) 0.2167(5) 0.0304(7) Uani 1 1 d . . .
H4 H 0.6928 0.1631 0.3114 0.036 Uiso 1 1 calc R . .
C5 C 0.74231(16) 0.12678(17) 0.2197(6) 0.0427(9) Uani 1 1 d . . .
H5 H 0.7708 0.1419 0.3169 0.051 Uiso 1 1 calc R . .
C6 C 0.74690(16) 0.09268(16) 0.0832(6) 0.0464(10) Uani 1 1 d . . .
H6 H 0.7786 0.0842 0.086 0.056 Uiso 1 1 calc R . .
C7 C 0.70628(16) 0.07086(15) -0.0568(6) 0.0415(9) Uani 1 1 d . . .
H7 H 0.7097 0.047 -0.1505 0.05 Uiso 1 1 calc R . .
C8 C 0.65959(14) 0.08325(13) -0.0637(5) 0.0304(7) Uani 1 1 d . . .
H8 H 0.6317 0.0686 -0.1626 0.036 Uiso 1 1 calc R . .
Cu Cu 0.636556(16) 0.232616(16) -0.05229(6) 0.02660(11) Uani 1 1 d . . .
I I 0.743573(8) 0.298939(8) 0.08227(3) 0.02443(8) Uani 1 1 d . . .
S S 0.59830(3) 0.13741(3) 0.08434(11) 0.02326(17) Uani 1 1 d . . .

loop_
_atom_site_aniso_label
_atom_site_aniso_U_11
_atom_site_aniso_U_22
_atom_site_aniso_U_33
_atom_site_aniso_U_23
_atom_site_aniso_U_13
_atom_site_aniso_U_12
C1 0.0278(16) 0.0202(15) 0.043(2) 0.0042(14) -0.0112(15) 0.0039(13)
C2 0.0220(15) 0.0225(14) 0.0371(19) 0.0010(13) -0.0071(13) 0.0068(12)
C3 0.0214(14) 0.0158(13) 0.0291(17) 0.0045(12) 0.0051(12) 0.0091(11)
C4 0.0324(17) 0.0300(16) 0.0336(19) -0.0045(14) -0.0063(14) 0.0193(14)
C5 0.038(2) 0.044(2) 0.053(2) 0.0024(18) -0.0089(17) 0.0247(17)
C6 0.0344(19) 0.037(2) 0.077(3) 0.011(2) 0.014(2) 0.0243(17)
C7 0.042(2) 0.0281(17) 0.056(2) 0.0044(16) 0.0252(19) 0.0189(16)
C8 0.0314(17) 0.0236(15) 0.0312(19) -0.0008(13) 0.0070(14) 0.0101(13)
Cu 0.02346(19) 0.02059(19) 0.0341(3) -0.00097(16) -0.00214(16) 0.00977(15)
I 0.02248(11) 0.01886(11) 0.02715(14) 0.00045(7) -0.00437(8) 0.00673(8)
S 0.0190(3) 0.0165(3) 0.0328(5) 0.0004(3) -0.0012(3) 0.0077(3)

loop_
_atom_type_symbol
_atom_type_description
_atom_type_scat_dispersion_real
_atom_type_scat_dispersion_imag
_atom_type_scat_source
C C 0.0033 0.0016 'International Tables Vol C Tables 4.2.6.8 and 6.1.1.4'
H H 0 0 'International Tables Vol C Tables 4.2.6.8 and 6.1.1.4'
S S 0.1246 0.1234 'International Tables Vol C Tables 4.2.6.8 and 6.1.1.4'
Cu Cu 0.3201 1.2651 'International Tables Vol C Tables 4.2.6.8 and 6.1.1.4'
I I -0.4742 1.8119 'International Tables Vol C Tables 4.2.6.8 and 6.1.1.4'

loop_
_geom_angle_atom_site_label_1
_geom_angle_atom_site_label_2
_geom_angle_atom_site_label_3
_geom_angle
_geom_angle_site_symmetry_1
_geom_angle_site_symmetry_3
_geom_angle_publ_flag
C2 C1 S 113.4(2) . . ?
C2 C2 C1 178.8(5) 10_655 . ?
C4 C3 C8 120.0(3) . . ?
C4 C3 S 115.6(2) . . ?
C8 C3 S 124.4(2) . . ?
C3 C4 C5 119.7(3) . . ?
C6 C5 C4 120.2(4) . . ?
C7 C6 C5 120.3(3) . . ?
C6 C7 C8 120.6(3) . . ?
C3 C8 C7 119.1(3) . . ?
S Cu I 106.50(2) . . ?
S Cu I 109.48(2) . 17_554 ?
I Cu I 114.514(16) . 17_554 ?
S Cu I 96.99(2) . 3_665 ?
I Cu I 114.484(17) . 3_665 ?
I Cu I 113.080(15) 17_554 3_665 ?
S Cu Cu 122.42(2) . 17_554 ?
I Cu Cu 130.675(11) . 17_554 ?
I Cu Cu 56.705(17) 17_554 17_554 ?
I Cu Cu 57.129(14) 3_665 17_554 ?
S Cu Cu 133.12(2) . 18_544 ?
I Cu Cu 57.556(14) . 18_544 ?
I Cu Cu 57.733(18) 17_554 18_544 ?
I Cu Cu 129.882(10) 3_665 18_544 ?
Cu Cu Cu 89.70(2) 17_554 18_544 ?
Cu I Cu 65.741(13) . 18_544 ?
Cu I Cu 99.441(17) . 2_655 ?
Cu I Cu 65.141(13) 18_544 2_655 ?
C3 S C1 104.17(15) . . ?
C3 S Cu 108.29(9) . . ?
C1 S Cu 103.46(10) . . ?

loop_
_geom_bond_atom_site_label_1
_geom_bond_atom_site_label_2
_geom_bond_distance
_geom_bond_site_symmetry_2
_geom_bond_publ_flag
C1 C2 1.466(4) . ?
C1 S 1.815(3) . ?
C2 C2 1.184(6) 10_655 ?
C3 C4 1.380(4) . ?
C3 C8 1.386(4) . ?
C3 S 1.778(3) . ?
C4 C5 1.395(4) . ?
C5 C6 1.369(5) . ?
C6 C7 1.362(5) . ?
C7 C8 1.398(5) . ?
Cu S 2.3655(8) . ?
Cu I 2.6115(5) . ?
Cu I 2.6367(7) 17_554 ?
Cu I 2.6546(5) 3_665 ?
Cu Cu 2.8484(6) 17_554 ?
Cu Cu 2.8485(6) 18_544 ?
I Cu 2.6367(7) 18_544 ?
I Cu 2.6546(5) 2_655 ?
